data_7029038
loop_
_publ_author_name
'Kornowicz, Arkadiusz'
'Komorski, Szymon'
'Wr\'obel, Zbigniew'
'Justyniak, Iwona'
'Nedelko, Natalia'
'Slawska-Waniewska, Anna'
'Balawender, Robert'
'Lewi\'nski, Janusz'

_publ_section_title
;
 Efficient synthesis of manganese(ii) carboxylates: from a trinuclear
 cluster [Mn3(PhCO2)6(THF)4] to a unique [Mn(PhCO2)2]n chiral 3D network.
;
_journal_issue 8
_journal_name_full 'Dalton transactions (Cambridge, England : 2003)'
_journal_page_first 3048
_journal_page_last 3051
_journal_paper_doi 10.1039/c3dt53211a
_journal_volume 43
_journal_year 2014
_chemical_formula_sum 'C78 H62 Mn6 N4 O22'
_chemical_formula_weight 1736.86
_chemical_name_systematic
;
 ?
;
_space_group_IT_number 60
_symmetry_cell_setting orthorhombic
_symmetry_space_group_name_Hall '-P 2n 2ab'
_symmetry_space_group_name_H-M 'P b c n'
_atom_sites_solution_hydrogens geom
_atom_sites_solution_primary direct
_atom_sites_solution_secondary difmap
_audit_creation_method SHELXL-97
_cell_angle_alpha 90.00
_cell_angle_beta 90.00
_cell_angle_gamma 90.00
_cell_formula_units_Z 4
_cell_length_a 17.5001(2)
_cell_length_b 18.4522(2)
_cell_length_c 24.6381(2)
_cell_measurement_reflns_used 9894
_cell_measurement_temperature 100(2)
_cell_measurement_theta_max 27.485
_cell_measurement_theta_min 0.998
_cell_volume 7956.02(14)
_computing_cell_refinement 'Denzo & Scalepak (Otwinowski, Minor, 1997)'
_computing_data_collection 'Collect (Nonius B.V. 1998)'
_computing_data_reduction 'Denzo & Scalepak (Otwinowski, Minor, 1997)'
_computing_molecular_graphics
;
DIAMOND v2.1 (Brandenburg, 1999)
Ortep-3 for Windows, L.J.Farrugia (1997) J.Appl.Cryst. 30, 565,
ORTEP III (Burnett, Johnson, 1996)
;
_computing_publication_material
;
SHELXL-97 (Sheldrick, 1997),
;
_computing_structure_refinement 'SHELXL-97 (Sheldrick, 1997)'
_computing_structure_solution 'SHELXS-97 (Sheldrick, 1990)'
_diffrn_ambient_temperature 100(2)
_diffrn_measured_fraction_theta_full 0.998
_diffrn_measured_fraction_theta_max 0.998
_diffrn_measurement_device '\k-geometry diffractometr'
_diffrn_measurement_device_type 'Nonius Kappa-CCD'
_diffrn_measurement_method 'area detector \w scans'
_diffrn_radiation_monochromator graphite
_diffrn_radiation_source 'fine-focus sealed tube'
_diffrn_radiation_type MoK\a
_diffrn_radiation_wavelength 0.71073
_diffrn_reflns_av_R_equivalents 0.0226
_diffrn_reflns_av_sigmaI/netI 0.0248
_diffrn_reflns_limit_h_max 22
_diffrn_reflns_limit_h_min -22
_diffrn_reflns_limit_k_max 23
_diffrn_reflns_limit_k_min -23
_diffrn_reflns_limit_l_max 31
_diffrn_reflns_limit_l_min -31
_diffrn_reflns_number 17400
_diffrn_reflns_theta_full 27.48
_diffrn_reflns_theta_max 27.48
_diffrn_reflns_theta_min 2.02
_exptl_absorpt_coefficient_mu 0.998
_exptl_absorpt_correction_T_max 0.787
_exptl_absorpt_correction_T_min 0.719
_exptl_absorpt_correction_type multi-scan
_exptl_absorpt_process_details 'Scalepak (Otwinowski, Minor, 1997)'
_exptl_crystal_colour 'claret '
_exptl_crystal_density_diffrn 1.450
_exptl_crystal_density_method 'not measured'
_exptl_crystal_description block
_exptl_crystal_F_000 3536
_exptl_crystal_size_max 0.34
_exptl_crystal_size_mid 0.30
_exptl_crystal_size_min 0.24
_refine_diff_density_max 0.367
_refine_diff_density_min -0.363
_refine_diff_density_rms 0.057
_refine_ls_extinction_method none
_refine_ls_goodness_of_fit_ref 1.046
_refine_ls_hydrogen_treatment constr
_refine_ls_matrix_type full
_refine_ls_number_parameters 498
_refine_ls_number_reflns 9086
_refine_ls_number_restraints 0
_refine_ls_restrained_S_all 1.046
_refine_ls_R_factor_all 0.0441
_refine_ls_R_factor_gt 0.0345
_refine_ls_shift/su_max 0.002
_refine_ls_shift/su_mean 0.000
_refine_ls_structure_factor_coef Fsqd
_refine_ls_weighting_details 'calc w=1/[\s^2^(Fo^2^)+(0.0267P)^2^+7.8842P] where P=(Fo^2^+2Fc^2^)/3'
_refine_ls_weighting_scheme calc
_refine_ls_wR_factor_gt 0.0763
_refine_ls_wR_factor_ref 0.0802
_reflns_number_gt 7767
_reflns_number_total 9086
_reflns_threshold_expression I>2\s(I)
_cod_data_source_file c3dt53211a.txt
_cod_data_source_block shelxl
_cod_depositor_comments
;
The following automatic conversions were performed:

'_symmetry_cell_setting' value 'Orthorhombic' changed to
'orthorhombic' according to
/usr/data/users/saulius/automatic-downloads/current/RSC/lib/dictionaries/cif_core.dic
dictionary named 'cif_core.dic' version 2.4.2 from 2011-04-26.

Automatic conversion script
Id: cif_fix_values 2281 2013-09-26 08:29:07Z andrius 
;
_cod_database_code 7029038

loop_
_symmetry_equiv_pos_as_xyz
'x, y, z'
'-x+1/2, -y+1/2, z+1/2'
'x+1/2, -y+1/2, -z'
'-x, y, -z+1/2'
'-x, -y, -z'
'x-1/2, y-1/2, -z-1/2'
'-x-1/2, y-1/2, z'
'x, -y, z-1/2'

loop_
_atom_site_label
_atom_site_type_symbol
_atom_site_fract_x
_atom_site_fract_y
_atom_site_fract_z
_atom_site_U_iso_or_equiv
_atom_site_adp_type
_atom_site_occupancy
_atom_site_symmetry_multiplicity
_atom_site_calc_flag
_atom_site_refinement_flags
C1 C 0.88191(11) 0.12612(10) 0.38376(7) 0.0233(4) Uani 1 1 d .
C2 C 0.84380(11) 0.08627(11) 0.42920(8) 0.0262(4) Uani 1 1 d .
C3 C 0.77067(13) 0.10650(12) 0.44532(9) 0.0341(5) Uani 1 1 d .
H3 H 0.7451 0.1451 0.4274 0.041 Uiso 1 1 calc R
C4 C 0.73509(15) 0.07000(14) 0.48787(11) 0.0485(6) Uani 1 1 d .
H4 H 0.6854 0.0839 0.4993 0.058 Uiso 1 1 calc R
C5 C 0.77244(16) 0.01327(14) 0.51354(11) 0.0499(7) Uani 1 1 d .
H5 H 0.7482 -0.0115 0.5427 0.060 Uiso 1 1 calc R
C6 C 0.84464(15) -0.00754(13) 0.49703(9) 0.0403(5) Uani 1 1 d .
H6 H 0.8697 -0.0468 0.5145 0.048 Uiso 1 1 calc R
C7 C 0.88052(13) 0.02893(11) 0.45485(8) 0.0302(4) Uani 1 1 d .
H7 H 0.9302 0.0147 0.4435 0.036 Uiso 1 1 calc R
C8 C 0.73162(11) 0.11844(12) 0.28097(8) 0.0287(4) Uani 1 1 d .
C9 C 0.64821(12) 0.11465(14) 0.29473(9) 0.0380(5) Uani 1 1 d .
C10 C 0.60690(14) 0.17698(18) 0.30395(12) 0.0571(8) Uani 1 1 d .
H10 H 0.6304 0.2232 0.3006 0.068 Uiso 1 1 calc R
C11 C 0.52910(18) 0.1712(2) 0.31851(15) 0.0785(11) Uani 1 1 d .
H11 H 0.4998 0.2135 0.3255 0.094 Uiso 1 1 calc R
C12 C 0.49631(17) 0.1043(3) 0.32251(15) 0.0824(12) Uani 1 1 d .
H12 H 0.4440 0.1006 0.3324 0.099 Uiso 1 1 calc R
C13 C 0.53654(17) 0.0428(2) 0.31268(14) 0.0724(10) Uani 1 1 d .
H13 H 0.5123 -0.0032 0.3154 0.087 Uiso 1 1 calc R
C14 C 0.61256(15) 0.04708(17) 0.29877(12) 0.0538(7) Uani 1 1 d .
H14 H 0.6408 0.0041 0.2919 0.065 Uiso 1 1 calc R
C15 C 0.95346(10) 0.28459(10) 0.18351(8) 0.0223(4) Uani 1 1 d .
C16 C 0.95637(11) 0.34340(10) 0.14161(8) 0.0240(4) Uani 1 1 d .
C17 C 0.90034(12) 0.39720(11) 0.14148(9) 0.0291(4) Uani 1 1 d .
H17 H 0.8614 0.3969 0.1683 0.035 Uiso 1 1 calc R
C18 C 0.90146(14) 0.45108(12) 0.10220(10) 0.0391(5) Uani 1 1 d .
H18 H 0.8630 0.4874 0.1019 0.047 Uiso 1 1 calc R
C19 C 0.95869(16) 0.45173(14) 0.06354(11) 0.0506(7) Uani 1 1 d .
H19 H 0.9597 0.4888 0.0368 0.061 Uiso 1 1 calc R
C20 C 1.01438(16) 0.39889(15) 0.06351(10) 0.0489(6) Uani 1 1 d .
H20 H 1.0535 0.3997 0.0368 0.059 Uiso 1 1 calc R
C21 C 1.01336(13) 0.34437(12) 0.10251(9) 0.0341(5) Uani 1 1 d .
H21 H 1.0517 0.3079 0.1024 0.041 Uiso 1 1 calc R
C22 C 1.16267(10) 0.11521(10) 0.35919(7) 0.0223(4) Uani 1 1 d .
C23 C 1.21314(11) 0.14721(10) 0.40229(8) 0.0237(4) Uani 1 1 d .
C24 C 1.18263(12) 0.18872(12) 0.44404(9) 0.0325(5) Uani 1 1 d .
H24 H 1.1294 0.1986 0.4450 0.039 Uiso 1 1 calc R
C25 C 1.23024(14) 0.21585(13) 0.48447(9) 0.0408(6) Uani 1 1 d .
H25 H 1.2093 0.2435 0.5134 0.049 Uiso 1 1 calc R
C26 C 1.30815(13) 0.20263(14) 0.48271(10) 0.0426(6) Uani 1 1 d .
H26 H 1.3405 0.2209 0.5105 0.051 Uiso 1 1 calc R
C27 C 1.33881(13) 0.16280(12) 0.44052(9) 0.0358(5) Uani 1 1 d .
H27 H 1.3924 0.1546 0.4390 0.043 Uiso 1 1 calc R
C28 C 1.29166(11) 0.13477(11) 0.40043(9) 0.0276(4) Uani 1 1 d .
H28 H 1.3129 0.1070 0.3717 0.033 Uiso 1 1 calc R
C29 C 0.98034(11) -0.04108(10) 0.32441(8) 0.0236(4) Uani 1 1 d .
C30 C 0.99634(11) -0.09592(10) 0.36790(8) 0.0257(4) Uani 1 1 d .
C31 C 0.94126(13) -0.14819(12) 0.38007(10) 0.0380(5) Uani 1 1 d .
H31 H 0.8956 -0.1509 0.3593 0.046 Uiso 1 1 calc R
C32 C 0.95342(15) -0.19644(14) 0.42278(11) 0.0493(7) Uani 1 1 d .
H32 H 0.9157 -0.2316 0.4315 0.059 Uiso 1 1 calc R
C33 C 1.02019(15) -0.19299(14) 0.45242(10) 0.0444(6) Uani 1 1 d .
H33 H 1.0281 -0.2257 0.4817 0.053 Uiso 1 1 calc R
C34 C 1.07529(14) -0.14268(13) 0.43997(9) 0.0380(5) Uani 1 1 d .
H34 H 1.1215 -0.1413 0.4602 0.046 Uiso 1 1 calc R
C35 C 1.06364(12) -0.09350(11) 0.39773(8) 0.0294(4) Uani 1 1 d .
H35 H 1.1016 -0.0585 0.3894 0.035 Uiso 1 1 calc R
C36 C 0.79211(12) 0.37045(11) 0.34295(9) 0.0305(4) Uani 1 1 d .
C37 C 0.76099(16) 0.42874(13) 0.37611(10) 0.0450(6) Uani 1 1 d .
H37A H 0.7347 0.4081 0.4076 0.068 Uiso 1 1 calc R
H37B H 0.7247 0.4572 0.3545 0.068 Uiso 1 1 calc R
H37C H 0.8026 0.4602 0.3885 0.068 Uiso 1 1 calc R
C38 C 1.20008(12) -0.13877(11) 0.30314(9) 0.0296(4) Uani 1 1 d .
C39 C 1.21192(15) -0.20822(12) 0.32970(10) 0.0424(6) Uani 1 1 d .
H39A H 1.2629 -0.2093 0.3461 0.064 Uiso 1 1 calc R
H39B H 1.2075 -0.2472 0.3029 0.064 Uiso 1 1 calc R
H39C H 1.1733 -0.2149 0.3580 0.064 Uiso 1 1 calc R
O1 O 0.92832(7) 0.12210(6) 0.25675(5) 0.0195(2) Uani 1 1 d .
O2 O 0.99024(7) 0.24132(7) 0.31347(5) 0.0226(3) Uani 1 1 d .
O3 O 0.84924(8) 0.17996(7) 0.36343(5) 0.0265(3) Uani 1 1 d .
O4 O 0.94704(7) 0.10185(7) 0.36954(5) 0.0251(3) Uani 1 1 d .
O5 O 0.75856(8) 0.17803(8) 0.26431(6) 0.0302(3) Uani 1 1 d .
O6 O 0.89444(8) 0.28113(7) 0.21231(6) 0.0273(3) Uani 1 1 d .
O7 O 1.09476(7) 0.14026(7) 0.35729(5) 0.0243(3) Uani 1 1 d .
O8 O 1.18926(8) 0.06691(7) 0.32937(6) 0.0273(3) Uani 1 1 d .
O9 O 1.03377(7) 0.00222(7) 0.31085(5) 0.0244(3) Uani 1 1 d .
O10 O 1.23070(8) 0.06077(8) 0.21278(6) 0.0306(3) Uani 1 1 d .
O11 O 1.08595(8) -0.03999(8) 0.19474(6) 0.0302(3) Uani 1 1 d .
N1 N 0.81684(10) 0.32460(10) 0.31755(7) 0.0322(4) Uani 1 1 d .
N2 N 1.19043(10) -0.08417(9) 0.28292(8) 0.0320(4) Uani 1 1 d .
Mn1 Mn 0.867962(15) 0.220787(15) 0.282799(12) 0.02122(7) Uani 1 1 d .
Mn2 Mn 1.010666(15) 0.121962(15) 0.306523(11) 0.01877(7) Uani 1 1 d .
Mn3 Mn 1.137020(16) 0.022068(15) 0.257244(12) 0.02272(7) Uani 1 1 d .

loop_
_atom_site_aniso_label
_atom_site_aniso_U_11
_atom_site_aniso_U_22
_atom_site_aniso_U_33
_atom_site_aniso_U_23
_atom_site_aniso_U_13
_atom_site_aniso_U_12
C1 0.0248(9) 0.0234(9) 0.0218(9) -0.0019(7) 0.0006(7) -0.0035(7)
C2 0.0305(10) 0.0231(9) 0.0250(10) -0.0013(8) 0.0050(8) -0.0049(8)
C3 0.0354(11) 0.0303(11) 0.0366(12) 0.0057(9) 0.0095(9) 0.0001(9)
C4 0.0438(14) 0.0492(15) 0.0525(15) 0.0127(12) 0.0261(12) 0.0023(11)
C5 0.0593(16) 0.0410(14) 0.0492(15) 0.0166(12) 0.0247(13) -0.0039(12)
C6 0.0549(14) 0.0309(12) 0.0352(12) 0.0096(9) 0.0102(11) -0.0003(10)
C7 0.0378(11) 0.0243(10) 0.0285(10) -0.0011(8) 0.0056(9) -0.0004(8)
C8 0.0209(9) 0.0360(11) 0.0292(10) -0.0022(9) 0.0024(8) -0.0049(8)
C9 0.0243(10) 0.0551(15) 0.0347(12) -0.0038(11) 0.0038(9) -0.0054(10)
C10 0.0291(12) 0.074(2) 0.0682(19) -0.0287(16) 0.0025(12) 0.0043(13)
C11 0.0394(16) 0.111(3) 0.085(2) -0.036(2) 0.0110(16) 0.0159(19)
C12 0.0294(14) 0.141(4) 0.077(2) -0.011(2) 0.0183(15) -0.015(2)
C13 0.0376(15) 0.103(3) 0.076(2) 0.015(2) 0.0133(15) -0.0218(17)
C14 0.0322(12) 0.0691(18) 0.0602(17) 0.0158(15) 0.0023(12) -0.0175(13)
C15 0.0231(9) 0.0197(9) 0.0242(9) 0.0001(7) -0.0010(7) 0.0014(7)
C16 0.0271(9) 0.0223(9) 0.0226(9) 0.0025(7) -0.0022(7) -0.0013(7)
C17 0.0294(10) 0.0257(10) 0.0321(11) 0.0036(8) -0.0055(8) 0.0006(8)
C18 0.0431(13) 0.0299(11) 0.0442(13) 0.0109(10) -0.0117(11) 0.0033(10)
C19 0.0642(17) 0.0446(14) 0.0429(14) 0.0261(12) -0.0049(13) -0.0026(13)
C20 0.0553(16) 0.0569(16) 0.0343(13) 0.0194(12) 0.0116(11) 0.0017(13)
C21 0.0368(11) 0.0358(11) 0.0297(11) 0.0073(9) 0.0047(9) 0.0027(9)
C22 0.0225(9) 0.0212(9) 0.0232(9) 0.0041(7) 0.0002(7) -0.0018(7)
C23 0.0258(9) 0.0208(9) 0.0244(9) 0.0038(7) -0.0033(7) -0.0048(7)
C24 0.0289(10) 0.0352(11) 0.0333(11) -0.0032(9) 0.0010(9) -0.0071(9)
C25 0.0427(13) 0.0484(14) 0.0314(12) -0.0107(10) -0.0006(10) -0.0137(11)
C26 0.0385(12) 0.0502(14) 0.0390(13) 0.0019(11) -0.0135(10) -0.0197(11)
C27 0.0282(10) 0.0366(12) 0.0426(13) 0.0053(10) -0.0093(9) -0.0083(9)
C28 0.0274(10) 0.0230(9) 0.0324(11) 0.0064(8) -0.0027(8) -0.0028(8)
C29 0.0288(10) 0.0189(9) 0.0231(9) -0.0006(7) -0.0011(8) 0.0011(7)
C30 0.0320(10) 0.0189(9) 0.0261(10) 0.0013(7) 0.0043(8) 0.0042(8)
C31 0.0359(12) 0.0303(11) 0.0477(14) 0.0129(10) 0.0023(10) 0.0010(9)
C32 0.0466(14) 0.0386(13) 0.0628(17) 0.0235(12) 0.0167(13) 0.0067(11)
C33 0.0583(16) 0.0409(13) 0.0341(12) 0.0170(10) 0.0131(11) 0.0194(12)
C34 0.0470(13) 0.0403(12) 0.0266(11) 0.0018(9) -0.0015(10) 0.0153(11)
C35 0.0360(11) 0.0266(10) 0.0256(10) -0.0015(8) 0.0012(9) 0.0063(8)
C36 0.0314(10) 0.0269(10) 0.0331(11) 0.0060(9) 0.0027(9) 0.0052(8)
C37 0.0572(16) 0.0354(12) 0.0425(13) -0.0036(11) 0.0046(12) 0.0157(11)
C38 0.0280(10) 0.0281(11) 0.0327(11) -0.0041(9) 0.0025(8) 0.0046(8)
C39 0.0500(14) 0.0301(12) 0.0471(14) 0.0114(10) 0.0129(11) 0.0116(10)
O1 0.0174(6) 0.0181(6) 0.0230(6) 0.0004(5) 0.0007(5) -0.0006(5)
O2 0.0200(6) 0.0195(6) 0.0282(7) -0.0011(5) 0.0004(5) -0.0008(5)
O3 0.0282(7) 0.0266(7) 0.0247(7) 0.0033(6) 0.0063(6) 0.0028(6)
O4 0.0240(7) 0.0282(7) 0.0232(7) 0.0025(5) 0.0026(5) 0.0001(5)
O5 0.0222(7) 0.0290(7) 0.0395(8) 0.0024(6) -0.0018(6) 0.0002(6)
O6 0.0236(6) 0.0289(7) 0.0294(7) 0.0073(6) 0.0049(6) 0.0033(6)
O7 0.0225(6) 0.0255(7) 0.0249(7) -0.0018(5) -0.0024(5) 0.0014(5)
O8 0.0262(7) 0.0267(7) 0.0289(7) -0.0041(6) -0.0040(6) 0.0026(6)
O9 0.0255(6) 0.0195(6) 0.0284(7) 0.0014(5) 0.0007(6) -0.0002(5)
O10 0.0288(7) 0.0284(7) 0.0345(8) -0.0025(6) 0.0065(6) 0.0029(6)
O11 0.0278(7) 0.0274(7) 0.0353(8) -0.0080(6) -0.0057(6) 0.0044(6)
N1 0.0324(9) 0.0278(9) 0.0365(10) 0.0030(8) 0.0045(8) 0.0056(8)
N2 0.0317(9) 0.0260(9) 0.0382(10) -0.0001(8) -0.0019(8) 0.0069(7)
Mn1 0.01888(13) 0.02068(14) 0.02410(15) 0.00239(11) 0.00307(11) 0.00167(11)
Mn2 0.01762(13) 0.01860(13) 0.02009(14) 0.00012(11) 0.00034(10) 0.00026(10)
Mn3 0.02172(14) 0.02016(14) 0.02627(15) -0.00206(11) -0.00154(11) 0.00343(11)

loop_
_atom_type_symbol
_atom_type_description
_atom_type_scat_dispersion_real
_atom_type_scat_dispersion_imag
_atom_type_scat_source
C C 0.0033 0.0016 'International Tables Vol C Tables 4.2.6.8 and 6.1.1.4'
H H 0.0000 0.0000 'International Tables Vol C Tables 4.2.6.8 and 6.1.1.4'
O O 0.0106 0.0060 'International Tables Vol C Tables 4.2.6.8 and 6.1.1.4'
Zn Zn 0.2839 1.4301 'International Tables Vol C Tables 4.2.6.8 and 6.1.1.4'
N N 0.0061 0.0033 'International Tables Vol C Tables 4.2.6.8 and 6.1.1.4'
Mn Mn 0.3368 0.7283 'International Tables Vol C Tables 4.2.6.8 and 6.1.1.4'

loop_
_geom_angle_atom_site_label_1
_geom_angle_atom_site_label_2
_geom_angle_atom_site_label_3
_geom_angle
_geom_angle_site_symmetry_1
_geom_angle_site_symmetry_3
O3 C1 O4 125.32(17) . .
O3 C1 C2 119.08(17) . .
O4 C1 C2 115.59(17) . .
C7 C2 C3 119.99(19) . .
C7 C2 C1 120.54(18) . .
C3 C2 C1 119.46(18) . .
C2 C3 C4 119.8(2) . .
C2 C3 H3 120.1 . .
C4 C3 H3 120.1 . .
C5 C4 C3 119.8(2) . .
C5 C4 H4 120.1 . .
C3 C4 H4 120.1 . .
C6 C5 C4 120.4(2) . .
C6 C5 H5 119.8 . .
C4 C5 H5 119.8 . .
C5 C6 C7 120.0(2) . .
C5 C6 H6 120.0 . .
C7 C6 H6 120.0 . .
C6 C7 C2 120.0(2) . .
C6 C7 H7 120.0 . .
C2 C7 H7 120.0 . .
O10 C8 O5 125.33(17) 4_755 .
O10 C8 C9 116.22(19) 4_755 .
O5 C8 C9 118.46(19) . .
C10 C9 C14 119.9(2) . .
C10 C9 C8 120.6(2) . .
C14 C9 C8 119.5(2) . .
C9 C10 C11 119.0(3) . .
C9 C10 H10 120.5 . .
C11 C10 H10 120.5 . .
C12 C11 C10 119.5(3) . .
C12 C11 H11 120.3 . .
C10 C11 H11 120.3 . .
C13 C12 C11 121.7(3) . .
C13 C12 H12 119.2 . .
C11 C12 H12 119.2 . .
C12 C13 C14 119.8(3) . .
C12 C13 H13 120.1 . .
C14 C13 H13 120.1 . .
C13 C14 C9 120.1(3) . .
C13 C14 H14 120.0 . .
C9 C14 H14 120.0 . .
O6 C15 O2 124.98(17) . 4_755
O6 C15 C16 117.03(16) . .
O2 C15 C16 117.98(16) 4_755 .
C21 C16 C17 119.64(18) . .
C21 C16 C15 120.82(18) . .
C17 C16 C15 119.54(17) . .
C18 C17 C16 120.1(2) . .
C18 C17 H17 120.0 . .
C16 C17 H17 120.0 . .
C19 C18 C17 119.8(2) . .
C19 C18 H18 120.1 . .
C17 C18 H18 120.1 . .
C20 C19 C18 120.4(2) . .
C20 C19 H19 119.8 . .
C18 C19 H19 119.8 . .
C19 C20 C21 120.1(2) . .
C19 C20 H20 119.9 . .
C21 C20 H20 119.9 . .
C16 C21 C20 119.9(2) . .
C16 C21 H21 120.1 . .
C20 C21 H21 120.1 . .
O8 C22 O7 125.85(17) . .
O8 C22 C23 118.60(17) . .
O7 C22 C23 115.54(16) . .
C24 C23 C28 119.60(19) . .
C24 C23 C22 120.95(17) . .
C28 C23 C22 119.45(18) . .
C23 C24 C25 119.9(2) . .
C23 C24 H24 120.1 . .
C25 C24 H24 120.1 . .
C26 C25 C24 120.2(2) . .
C26 C25 H25 119.9 . .
C24 C25 H25 119.9 . .
C27 C26 C25 120.0(2) . .
C27 C26 H26 120.0 . .
C25 C26 H26 120.0 . .
C26 C27 C28 120.2(2) . .
C26 C27 H27 119.9 . .
C28 C27 H27 119.9 . .
C27 C28 C23 120.1(2) . .
C27 C28 H28 119.9 . .
C23 C28 H28 119.9 . .
O11 C29 O9 124.81(18) 4_755 .
O11 C29 C30 116.92(17) 4_755 .
O9 C29 C30 118.23(17) . .
C35 C30 C31 119.60(19) . .
C35 C30 C29 120.97(18) . .
C31 C30 C29 119.37(19) . .
C32 C31 C30 119.8(2) . .
C32 C31 H31 120.1 . .
C30 C31 H31 120.1 . .
C33 C32 C31 119.9(2) . .
C33 C32 H32 120.0 . .
C31 C32 H32 120.0 . .
C34 C33 C32 120.5(2) . .
C34 C33 H33 119.7 . .
C32 C33 H33 119.7 . .
C33 C34 C35 120.2(2) . .
C33 C34 H34 119.9 . .
C35 C34 H34 119.9 . .
C30 C35 C34 119.8(2) . .
C30 C35 H35 120.1 . .
C34 C35 H35 120.1 . .
N1 C36 C37 179.2(3) . .
C36 C37 H37A 109.5 . .
C36 C37 H37B 109.5 . .
H37A C37 H37B 109.5 . .
C36 C37 H37C 109.5 . .
H37A C37 H37C 109.5 . .
H37B C37 H37C 109.5 . .
N2 C38 C39 179.2(2) . .
C38 C39 H39A 109.5 . .
C38 C39 H39B 109.5 . .
H39A C39 H39B 109.5 . .
C38 C39 H39C 109.5 . .
H39A C39 H39C 109.5 . .
H39B C39 H39C 109.5 . .
Mn2 O1 Mn2 95.99(5) 4_755 .
Mn2 O1 Mn3 99.40(5) 4_755 4_755
Mn2 O1 Mn3 119.77(6) . 4_755
Mn2 O1 Mn1 120.86(6) 4_755 .
Mn2 O1 Mn1 100.23(5) . .
Mn3 O1 Mn1 119.39(5) 4_755 .
C15 O2 Mn2 119.95(11) 4_755 .
C15 O2 Mn1 147.57(12) 4_755 .
Mn2 O2 Mn1 87.79(4) . .
C1 O3 Mn1 125.36(12) . .
C1 O4 Mn2 131.63(13) . .
C8 O5 Mn1 126.18(13) . .
C15 O6 Mn1 132.20(12) . .
C22 O7 Mn2 131.30(12) . .
C22 O8 Mn3 126.92(12) . .
C29 O9 Mn2 119.77(12) . .
C29 O9 Mn3 146.97(12) . .
Mn2 O9 Mn3 87.53(5) . .
C8 O10 Mn3 129.21(13) 4_755 .
C29 O11 Mn3 132.36(13) 4_755 .
C36 N1 Mn1 168.53(17) . .
C38 N2 Mn3 162.21(17) . .
O6 Mn1 O5 102.56(6) . .
O6 Mn1 O3 167.68(6) . .
O5 Mn1 O3 86.01(5) . .
O6 Mn1 O1 95.22(5) . .
O5 Mn1 O1 93.61(5) . .
O3 Mn1 O1 93.02(5) . .
O6 Mn1 N1 87.25(6) . .
O5 Mn1 N1 92.23(6) . .
O3 Mn1 N1 83.55(6) . .
O1 Mn1 N1 173.01(6) . .
O6 Mn1 O2 88.81(5) . .
O5 Mn1 O2 166.33(5) . .
O3 Mn1 O2 84.03(5) . .
O1 Mn1 O2 77.62(5) . .
N1 Mn1 O2 95.93(6) . .
O6 Mn1 Mn2 106.49(4) . .
O5 Mn1 Mn2 122.74(4) . .
O3 Mn1 Mn2 75.30(4) . .
O1 Mn1 Mn2 36.28(3) . .
N1 Mn1 Mn2 136.73(5) . .
O2 Mn1 Mn2 45.28(3) . .
O1 Mn2 O1 84.01(5) 4_755 .
O1 Mn2 O4 169.02(6) 4_755 .
O1 Mn2 O4 94.68(5) . .
O1 Mn2 O7 95.85(5) 4_755 .
O1 Mn2 O7 170.01(5) . .
O4 Mn2 O7 87.32(6) . .
O1 Mn2 O2 98.74(5) 4_755 .
O1 Mn2 O2 85.79(5) . .
O4 Mn2 O2 92.03(5) . .
O7 Mn2 O2 84.36(5) . .
O1 Mn2 O9 86.50(5) 4_755 .
O1 Mn2 O9 99.73(5) . .
O4 Mn2 O9 82.97(5) . .
O7 Mn2 O9 90.22(5) . .
O2 Mn2 O9 172.80(5) . .
O1 Mn2 Mn2 42.04(4) 4_755 4_755
O1 Mn2 Mn2 41.97(4) . 4_755
O4 Mn2 Mn2 135.61(4) . 4_755
O7 Mn2 Mn2 137.06(4) . 4_755
O2 Mn2 Mn2 93.13(3) . 4_755
O9 Mn2 Mn2 94.07(3) . 4_755
O1 Mn2 Mn3 43.97(4) 4_755 .
O1 Mn2 Mn3 106.74(4) . .
O4 Mn2 Mn3 127.04(4) . .
O7 Mn2 Mn3 79.53(4) . .
O2 Mn2 Mn3 136.34(3) . .
O9 Mn2 Mn3 46.49(3) . .
Mn2 Mn2 Mn3 73.073(10) 4_755 .
O1 Mn2 Mn1 107.12(4) 4_755 .
O1 Mn2 Mn1 43.49(4) . .
O4 Mn2 Mn1 78.74(4) . .
O7 Mn2 Mn1 127.90(4) . .
O2 Mn2 Mn1 46.93(3) . .
O9 Mn2 Mn1 136.13(4) . .
Mn2 Mn2 Mn1 73.171(10) 4_755 .
Mn3 Mn2 Mn1 146.235(12) . .
O10 Mn3 O11 97.71(6) . .
O10 Mn3 O8 88.19(6) . .
O11 Mn3 O8 169.43(6) . .
O10 Mn3 O1 92.22(5) . 4_755
O11 Mn3 O1 96.92(5) . 4_755
O8 Mn3 O1 91.58(5) . 4_755
O10 Mn3 N2 96.78(6) . .
O11 Mn3 N2 84.78(6) . .
O8 Mn3 N2 85.82(6) . .
O1 Mn3 N2 170.53(6) 4_755 .
O10 Mn3 O9 169.13(5) . .
O11 Mn3 O9 90.00(5) . .
O8 Mn3 O9 85.41(5) . .
O1 Mn3 O9 79.20(5) 4_755 .
N2 Mn3 O9 91.51(6) . .
O10 Mn3 Mn2 123.74(4) . .
O11 Mn3 Mn2 107.64(4) . .
O8 Mn3 Mn2 75.77(4) . .
O1 Mn3 Mn2 36.63(3) 4_755 .
N2 Mn3 Mn2 134.03(5) . .
O9 Mn3 Mn2 45.98(3) . .

loop_
_geom_bond_atom_site_label_1
_geom_bond_atom_site_label_2
_geom_bond_distance
_geom_bond_site_symmetry_2
C1 O3 1.251(2) .
C1 O4 1.274(2) .
C1 C2 1.496(3) .
C2 C7 1.390(3) .
C2 C3 1.391(3) .
C3 C4 1.393(3) .
C3 H3 0.9500 .
C4 C5 1.387(4) .
C4 H4 0.9500 .
C5 C6 1.382(4) .
C5 H5 0.9500 .
C6 C7 1.388(3) .
C6 H6 0.9500 .
C7 H7 0.9500 .
C8 O10 1.261(2) 4_755
C8 O5 1.265(2) .
C8 C9 1.500(3) .
C9 C10 1.377(4) .
C9 C14 1.398(4) .
C10 C11 1.412(4) .
C10 H10 0.9500 .
C11 C12 1.365(5) .
C11 H11 0.9500 .
C12 C13 1.357(5) .
C12 H12 0.9500 .
C13 C14 1.376(4) .
C13 H13 0.9500 .
C14 H14 0.9500 .
C15 O6 1.255(2) .
C15 O2 1.270(2) 4_755
C15 C16 1.499(3) .
C16 C21 1.387(3) .
C16 C17 1.395(3) .
C17 C18 1.387(3) .
C17 H17 0.9500 .
C18 C19 1.382(4) .
C18 H18 0.9500 .
C19 C20 1.379(4) .
C19 H19 0.9500 .
C20 C21 1.391(3) .
C20 H20 0.9500 .
C21 H21 0.9500 .
C22 O8 1.245(2) .
C22 O7 1.276(2) .
C22 C23 1.502(3) .
C23 C24 1.389(3) .
C23 C28 1.394(3) .
C24 C25 1.392(3) .
C24 H24 0.9500 .
C25 C26 1.386(3) .
C25 H25 0.9500 .
C26 C27 1.381(3) .
C26 H26 0.9500 .
C27 C28 1.387(3) .
C27 H27 0.9500 .
C28 H28 0.9500 .
C29 O11 1.252(2) 4_755
C29 O9 1.275(2) .
C29 C30 1.500(3) .
C30 C35 1.389(3) .
C30 C31 1.396(3) .
C31 C32 1.395(3) .
C31 H31 0.9500 .
C32 C33 1.379(4) .
C32 H32 0.9500 .
C33 C34 1.373(4) .
C33 H33 0.9500 .
C34 C35 1.396(3) .
C34 H34 0.9500 .
C35 H35 0.9500 .
C36 N1 1.138(3) .
C36 C37 1.456(3) .
C37 H37A 0.9800 .
C37 H37B 0.9800 .
C37 H37C 0.9800 .
C38 N2 1.137(3) .
C38 C39 1.454(3) .
C39 H39A 0.9800 .
C39 H39B 0.9800 .
C39 H39C 0.9800 .
O1 Mn2 1.8895(12) 4_755
O1 Mn2 1.8922(12) .
O1 Mn3 2.1985(12) 4_755
O1 Mn1 2.2008(12) .
O2 C15 1.270(2) 4_755
O2 Mn2 2.2377(13) .
O2 Mn1 2.3008(13) .
O3 Mn1 2.1499(13) .
O4 Mn2 1.9463(13) .
O5 Mn1 2.1202(14) .
O6 Mn1 2.1143(13) .
O7 Mn2 1.9608(13) .
O8 Mn3 2.1629(14) .
O9 Mn2 2.2487(13) .
O9 Mn3 2.2679(13) .
O10 C8 1.261(2) 4_755
O10 Mn3 2.0970(14) .
O11 C29 1.252(2) 4_755
O11 Mn3 2.1169(14) .
N1 Mn1 2.2810(18) .
N2 Mn3 2.2620(17) .
Mn1 Mn2 3.1470(4) .
Mn2 O1 1.8895(12) 4_755
Mn2 Mn2 2.8101(5) 4_755
Mn2 Mn3 3.1243(4) .
Mn3 O1 2.1985(12) 4_755
